data_7132797
loop_
_publ_author_name
'Onn, Chee S.'
'Hill, Anthony F.'

_publ_section_title
;
 Carbon-chalcogen wires: alkynyltellurolatocarbynes.
;
_journal_issue 26
_journal_name_full 'Chemical communications (Cambridge, England)'
_journal_page_first 3555
_journal_page_last 3558
_journal_paper_doi 10.1039/d4cc00303a
_journal_volume 60
_journal_year 2024
_chemical_formula_moiety 'C24 H27 B N8 O2 Te W'
_chemical_formula_sum 'C24 H27 B N8 O2 Te W'
_chemical_formula_weight 781.79
_chemical_name_common 'Thesis - Compound A.10 - CO47'
_chemical_name_systematic CO47
_space_group_crystal_system monoclinic
_space_group_IT_number 4
_space_group_name_Hall 'P 2yb'
_space_group_name_H-M_alt 'P 1 21 1'
_atom_sites_solution_hydrogens geom
_audit_creation_date 2020-09-02
_audit_creation_method
;
Olex2 1.3
(compiled 2020.07.31 svn.rc2a77460 for OlexSys, GUI svn.r6145)
;
_audit_update_record
;
2020-09-21 deposited with the CCDC.	2024-02-20 downloaded from the CCDC.
;
_cell_angle_alpha 90
_cell_angle_beta 99.742(2)
_cell_angle_gamma 90
_cell_formula_units_Z 2
_cell_length_a 7.9095(2)
_cell_length_b 18.2594(4)
_cell_length_c 9.7522(3)
_cell_measurement_reflns_used 8512
_cell_measurement_temperature 149.99(10)
_cell_measurement_theta_max 73.5190
_cell_measurement_theta_min 4.8510
_cell_volume 1388.13(6)
_computing_cell_refinement 'CrysAlisPro 1.171.39.46 (Rigaku OD, 2018)'
_computing_data_collection 'CrysAlisPro 1.171.39.46 (Rigaku OD, 2018)'
_computing_data_reduction 'CrysAlisPro 1.171.39.46 (Rigaku OD, 2018)'
_computing_molecular_graphics 'Olex2 1.3 (Dolomanov et al., 2009)'
_computing_publication_material 'Olex2 1.3 (Dolomanov et al., 2009)'
_computing_structure_refinement 'SHELXL 2018/3 (Sheldrick, 2015)'
_computing_structure_solution 'SHELXT 2018/2 (Sheldrick, 2018)'
_diffrn_ambient_environment N~2~
_diffrn_ambient_temperature 149.99(10)
_diffrn_detector 'CCD plate'
_diffrn_detector_area_resol_mean 8.1297
_diffrn_detector_type EosS2
_diffrn_measured_fraction_theta_full 1.000
_diffrn_measured_fraction_theta_max 1.000
_diffrn_measurement_details
;
List of Runs (angles in degrees, time in seconds):

  # Type    Start    End  Width  t~exp~   \w     \q     \k     \f   Frames
#--------------------------------------------------------------------------
  1  \w   -105.00 -34.00   1.00    2.04    --  -37.04 -77.00  90.00   71
  2  \w    -27.00  81.00   1.00    2.04    --   37.04 -11.00 -85.00  108
  3  \w     80.00 105.00   1.00    2.04    --   37.04  77.00-120.00   25
  4  \w      1.00  28.00   1.00    2.04    --   37.04 -99.00-120.00   27
  5  \w    -30.00  54.00   1.00    2.04    --   37.04 -57.00-120.00   84
  6  \w     22.00  54.00   1.00    2.04    --   37.04 -57.00 -90.00   32
  7  \w    -20.00   5.00   1.00    2.04    --   37.04 -57.00 -90.00   25
  8  \w     -7.00  46.00   1.00    2.04    --   37.04 -57.00 120.00   53
  9  \w     34.00  89.00   1.00    2.04    --   37.04-125.00  60.00   55
 10  \w      2.00  54.00   1.00    2.04    --   37.04 -99.00 120.00   52
 11  \w     31.00  90.00   1.00    2.04    --   37.04-125.00-120.00   59
 12  \w     25.00  52.00   1.00    2.04    --   37.04  77.00-120.00   27
 13  \w     44.00 136.00   1.00    8.18    --  111.00 -25.00 -60.00   92
 14  \w     80.00 109.00   1.00    8.18    --  111.00-111.00 120.00   29
 15  \w     49.00  86.00   1.00    8.18    --  111.00-111.00 -60.00   37
 16  \w     43.00  68.00   1.00    8.18    --  111.00-111.00 120.00   25
 17  \w     55.00 105.00   1.00    8.18    --  111.00 -50.00  30.00   50
 18  \w     57.00  84.00   1.00    8.18    --  111.00 -25.00  60.00   27
 19  \w    136.00 177.00   1.00    8.18    --  111.00  64.00-120.00   41
 20  \w     51.00 111.00   1.00    8.18    --  111.00-111.00 -30.00   60
 21  \w    101.00 162.00   1.00    8.18    --  111.00 111.00 -30.00   61
 22  \w     42.00  68.00   1.00    8.18    --  111.00 -92.00  30.00   26
 23  \w     43.00  68.00   1.00    8.18    --  111.00 -92.00 150.00   25
 24  \w     76.00 102.00   1.00    8.18    --  111.00-111.00  90.00   26
 25  \w     92.00 128.00   1.00    8.18    --  111.00 -64.00  60.00   36
 26  \w     78.00 105.00   1.00    8.18    --  111.00-111.00-180.00   27
 27  \w    125.00 151.00   1.00    8.18    --  111.00  64.00-180.00   26
 28  \w    120.00 146.00   1.00    8.18    --  111.00  77.00  30.00   26
 29  \w     88.00 113.00   1.00    8.18    --  111.00-111.00  60.00   25
 30  \w     99.00 124.00   1.00    8.18    --  111.00  50.00 -60.00   25
 31  \w     47.00 130.00   1.00    8.18    --  111.00 -25.00 150.00   83
 32  \w     92.00 117.00   1.00    8.18    --  111.00  64.00-120.00   25
 33  \w     80.00 113.00   1.00    8.18    --  111.00-111.00 -90.00   33
 34  \w     89.00 128.00   1.00    8.18    --  111.00 -64.00 150.00   39
 35  \w    101.00 154.00   1.00    8.18    --  111.00  64.00 -30.00   53
 36  \w     71.00  97.00   1.00    8.18    --  111.00 -92.00 -30.00   26
 37  \w     83.00 113.00   1.00    8.18    --  111.00-111.00-150.00   30
 38  \w     41.00  68.00   1.00    8.18    --  111.00-111.00  60.00   27
 39  \w     64.00 107.00   1.00    8.18    --  111.00-111.00  30.00   43
 40  \w     47.00  98.00   1.00    8.18    --  111.00 -64.00  30.00   51
 41  \w     84.00 110.00   1.00    8.18    --  111.00 -50.00 150.00   26
 42  \w     88.00 136.00   1.00    8.18    --  111.00 -25.00   0.00   48
 43  \w     61.00  87.00   1.00    8.18    --  111.00 -12.00  90.00   26
 44  \w    118.00 144.00   1.00    8.18    --  111.00 -12.00  90.00   26
 45  \w     44.00  70.00   1.00    8.18    --  111.00 -92.00   0.00   26
 46  \w     66.00  91.00   1.00    8.18    --  111.00 -92.00  90.00   25
 47  \w    142.00 176.00   1.00    8.18    --  111.00  50.00 -60.00   34
 48  \w     58.00  94.00   1.00    8.18    --  111.00-111.00-120.00   36
 49  \w     51.00 114.00   1.00    8.18    --  111.00 -50.00-120.00   63
 50  \w     96.00 123.00   1.00    8.18    --  111.00  50.00 -30.00   27
 51  \w     97.00 131.00   1.00    8.18    --  111.00 -72.00 106.36   34
 52  \w     42.00  82.00   1.00    8.18    --  111.00 -38.00 120.00   40
 53  \w    103.00 128.00   1.00    8.18    --  111.00 178.00   0.00   25
 54  \w     93.00 128.00   1.00    8.18    --  111.00 -77.00 -90.00   35
 55  \w    102.00 127.00   1.00    8.18    --  111.00 -77.00 -60.00   25
 56  \w     45.00  74.00   1.00    8.18    --  111.00 -72.00 106.36   29
;
_diffrn_measurement_device 'four-circle diffractometer'
_diffrn_measurement_device_type 'SuperNova, Dual, Cu at home/near, EosS2'
_diffrn_measurement_method '\w scans'
_diffrn_orient_matrix_type 'CrysAlisPro convention (1999,Acta A55,543-557)'
_diffrn_orient_matrix_UB_11 0.0666128000
_diffrn_orient_matrix_UB_12 -0.0137078000
_diffrn_orient_matrix_UB_13 -0.1373887000
_diffrn_orient_matrix_UB_21 -0.1858420000
_diffrn_orient_matrix_UB_22 -0.0013055000
_diffrn_orient_matrix_UB_23 -0.0791256000
_diffrn_orient_matrix_UB_31 0.0080530000
_diffrn_orient_matrix_UB_32 0.0832437000
_diffrn_orient_matrix_UB_33 -0.0237237000
_diffrn_radiation_monochromator mirror
_diffrn_radiation_probe x-ray
_diffrn_radiation_type 'Cu K\a'
_diffrn_radiation_wavelength 1.54184
_diffrn_reflns_av_R_equivalents 0.0524
_diffrn_reflns_av_unetI/netI 0.0513
_diffrn_reflns_Laue_measured_fraction_full 1.000
_diffrn_reflns_Laue_measured_fraction_max 1.000
_diffrn_reflns_limit_h_max 9
_diffrn_reflns_limit_h_min -9
_diffrn_reflns_limit_k_max 21
_diffrn_reflns_limit_k_min -16
_diffrn_reflns_limit_l_max 11
_diffrn_reflns_limit_l_min -11
_diffrn_reflns_number 14026
_diffrn_reflns_point_group_measured_fraction_full 0.723
_diffrn_reflns_point_group_measured_fraction_max 0.722
_diffrn_reflns_theta_full 67.684
_diffrn_reflns_theta_max 68.246
_diffrn_reflns_theta_min 4.600
_diffrn_source 'micro-focus sealed X-ray tube'
_diffrn_source_type 'SuperNova (Cu) X-ray Source'
_exptl_absorpt_coefficient_mu 16.138
_exptl_absorpt_correction_T_max 1.00000
_exptl_absorpt_correction_T_min 0.58790
_exptl_absorpt_correction_type multi-scan
_exptl_absorpt_process_details
;
CrysAlisPro 1.171.39.46 (Rigaku Oxford Diffraction, 2018)
Empirical absorption correction using spherical harmonics,
 implemented in SCALE3 ABSPACK scaling algorithm.
;
_exptl_crystal_colour 'clear light orange'
_exptl_crystal_colour_lustre clear
_exptl_crystal_colour_modifier light
_exptl_crystal_colour_primary orange
_exptl_crystal_density_diffrn 1.870
_exptl_crystal_description plate
_exptl_crystal_F_000 748
_exptl_crystal_size_max 0.168
_exptl_crystal_size_mid 0.04
_exptl_crystal_size_min 0.039
_refine_diff_density_max 1.706
_refine_diff_density_min -1.168
_refine_diff_density_rms 0.191
_refine_ls_abs_structure_details
;
 Flack x determined using 957 quotients [(I+)-(I-)]/[(I+)+(I-)]
 (Parsons, Flack and Wagner, Acta Cryst. B69 (2013) 249-259).
;
_refine_ls_abs_structure_Flack 0.503(16)
_refine_ls_extinction_method none
_refine_ls_goodness_of_fit_ref 1.066
_refine_ls_hydrogen_treatment constr
_refine_ls_matrix_type full
_refine_ls_number_parameters 323
_refine_ls_number_reflns 3673
_refine_ls_number_restraints 1
_refine_ls_restrained_S_all 1.065
_refine_ls_R_factor_all 0.0532
_refine_ls_R_factor_gt 0.0521
_refine_ls_shift/su_max 0.000
_refine_ls_shift/su_mean 0.000
_refine_ls_structure_factor_coef Fsqd
_refine_ls_weighting_details 'w=1/[\s^2^(Fo^2^)+(0.0951P)^2^+4.5224P] where P=(Fo^2^+2Fc^2^)/3'
_refine_ls_weighting_scheme calc
_refine_ls_wR_factor_gt 0.1347
_refine_ls_wR_factor_ref 0.1359
_reflns_Friedel_coverage 0.398
_reflns_Friedel_fraction_full 0.427
_reflns_Friedel_fraction_max 0.426
_reflns_number_gt 3584
_reflns_number_total 3673
_reflns_threshold_expression 'I > 2\s(I)'
_cod_data_source_file d4cc00303a2.cif
_cod_data_source_block co47_co_wte_imidazole_scale
_cod_depositor_comments 'Adding full bibliography for 7132794--7132799.cif.'
_cod_database_code 7132797
_shelx_shelxl_version_number 2018/3
_chemical_oxdiff_formula 'C24 H27 B1 N8 O2 Te1 W1'
_chemical_oxdiff_usercomment 'DCM ethanol'
_shelx_space_group_comment
;
The symmetry employed for this shelxl refinement is uniquely defined
by the following loop, which should always be used as a source of
symmetry information in preference to the above space-group names.
They are only intended as comments.
;
_shelx_estimated_absorpt_t_max 0.572
_shelx_estimated_absorpt_t_min 0.172
_reflns_odcompleteness_completeness 98.91
_reflns_odcompleteness_iscentric 1
_reflns_odcompleteness_theta 74.33
_olex2_refinement_description
;
1. Fixed Uiso
 At 1.2 times of:
  All B(H) groups, All C(H) groups
 At 1.5 times of:
  All C(H,H,H) groups
2. Uiso/Uaniso restraints and constraints
Uanis(C1) = Uanis(C2) = Uanis(C3)
Uanis(C23) = Uanis(C22)
3.a Ternary CH refined with riding coordinates:
 B1(H1)
3.b Aromatic/amide H refined with riding coordinates:
 C18(H18), C13(H13), C8(H8), C23(H23), C22(H22)
3.c Idealised Me refined as rotating group:
 C11(H11A,H11B,H11C), C6(H6A,H6B,H6C), C16(H16A,H16B,H16C), C10(H10A,H10B,
 H10C), C20(H20A,H20B,H20C), C15(H15A,H15B,H15C), C24(H24A,H24B,H24C)
;
_ins_header
;
TITL CO_WTe_imidazole_scale in P2(1) 
REM P2(1) (#4 in standard setting)
CELL 1.54184   7.909495  18.259374   9.752195  90.0000  99.7417  90.0000
ZERR    2.00   0.000207   0.000385   0.000264   0.0000   0.0025   0.0000
LATT -1
SYMM -x, y+1/2,-z 
SFAC C H B N O Te W
UNIT 48.00 54.00 2.00 16.00 4.00 2.00 2.00
TREF
HKLF 4
END
;
_olex2_submission_special_instructions 'No special instructions were received'
_oxdiff_exptl_absorpt_empirical_details
;
Empirical correction (ABSPACK) includes:
- Absorption correction using spherical harmonics
- Frame scaling
- Detector area scaling
;
_oxdiff_exptl_absorpt_empirical_full_max 1.577
_oxdiff_exptl_absorpt_empirical_full_min 0.715

loop_
_space_group_symop_operation_xyz
'x, y, z'
'-x, y+1/2, -z'

loop_
_atom_site_label
_atom_site_type_symbol
_atom_site_fract_x
_atom_site_fract_y
_atom_site_fract_z
_atom_site_U_iso_or_equiv
_atom_site_adp_type
_atom_site_occupancy
_atom_site_site_symmetry_order
_atom_site_calc_flag
_atom_site_refinement_flags_posn
_atom_site_refinement_flags_adp
_atom_site_refinement_flags_occupancy
_atom_site_disorder_assembly
_atom_site_disorder_group
W1 W 0.81273(6) 0.58232(3) 0.27296(5) 0.02642(19) Uani 1 1 d . . . . .
Te1 Te 0.52205(17) 0.48753(7) -0.03939(15) 0.0508(4) Uani 1 1 d . . . . .
N1 N 0.9850(16) 0.6419(7) 0.4483(11) 0.028(2) Uani 1 1 d . . . . .
N5 N 0.9312(14) 0.6652(7) 0.1494(12) 0.027(2) Uani 1 1 d . . . . .
O2 O 1.0803(17) 0.4591(7) 0.2437(16) 0.051(3) Uani 1 1 d . . . . .
N2 N 0.9983(15) 0.7181(7) 0.4471(13) 0.028(2) Uani 1 1 d . . . . .
N3 N 0.6407(13) 0.6755(8) 0.3066(12) 0.027(2) Uani 1 1 d . . . . .
C7 C 1.094(2) 0.6206(9) 0.5620(15) 0.031(3) Uani 1 1 d . . . . .
C3 C 0.9882(19) 0.5045(9) 0.2571(18) 0.0385(19) Uani 1 1 d . . . . .
N6 N 0.9445(14) 0.7383(7) 0.1882(12) 0.026(2) Uani 1 1 d . . . . .
C11 C 0.366(2) 0.6071(13) 0.2909(19) 0.052(5) Uani 1 1 d . . . . .
H11A H 0.380913 0.583872 0.205353 0.079 Uiso 1 1 calc R U . . .
H11B H 0.247483 0.618694 0.288108 0.079 Uiso 1 1 calc R U . . .
H11C H 0.404060 0.574481 0.367241 0.079 Uiso 1 1 calc R U . . .
N8 N 0.378(2) 0.2355(12) 0.2229(16) 0.055(4) Uani 1 1 d . . . . .
C19 C 1.010(2) 0.7785(9) 0.0919(17) 0.038(3) Uani 1 1 d . . . . .
C12 C 0.4735(17) 0.6780(10) 0.3104(14) 0.033(3) Uani 1 1 d . . . . .
C18 C 1.039(2) 0.7309(12) -0.0107(17) 0.044(4) Uani 1 1 d . . . . .
H18 H 1.083340 0.742781 -0.090288 0.052 Uiso 1 1 calc R U . . .
O1 O 0.661(2) 0.4805(10) 0.480(2) 0.083(6) Uani 1 1 d . . . . .
C9 C 1.1096(19) 0.7426(10) 0.5596(17) 0.035(3) Uani 1 1 d . . . . .
N4 N 0.7010(16) 0.7466(7) 0.3212(12) 0.029(3) Uani 1 1 d . . . . .
C17 C 0.9882(19) 0.6597(11) 0.0281(15) 0.038(4) Uani 1 1 d . . . . .
C6 C 1.121(3) 0.5396(14) 0.6012(19) 0.057(6) Uani 1 1 d . . . . .
H6A H 1.012473 0.516941 0.604000 0.085 Uiso 1 1 calc R U . . .
H6B H 1.192497 0.535818 0.691027 0.085 Uiso 1 1 calc R U . . .
H6C H 1.176225 0.515380 0.533207 0.085 Uiso 1 1 calc R U . . .
C13 C 0.428(2) 0.7506(11) 0.3237(16) 0.041(4) Uani 1 1 d . . . . .
H13 H 0.317733 0.767308 0.326017 0.050 Uiso 1 1 calc R U . . .
N7 N 0.446(3) 0.1288(11) 0.1314(19) 0.067(6) Uani 1 1 d . . . . .
C16 C 1.003(2) 0.5904(15) -0.0437(16) 0.050(4) Uani 1 1 d . . . . .
H16A H 1.099037 0.563267 0.004735 0.076 Uiso 1 1 calc R U . . .
H16B H 1.020566 0.600004 -0.137087 0.076 Uiso 1 1 calc R U . . .
H16C H 0.900058 0.562471 -0.045816 0.076 Uiso 1 1 calc R U . . .
C1 C 0.675(2) 0.5347(10) 0.1278(19) 0.0385(19) Uani 1 1 d . . . . .
C8 C 1.173(2) 0.6815(10) 0.6352(16) 0.037(3) Uani 1 1 d . . . . .
H8 H 1.251742 0.680763 0.717560 0.044 Uiso 1 1 calc R U . . .
C14 C 0.568(2) 0.7931(10) 0.3327(16) 0.038(4) Uani 1 1 d . . . . .
C21 C 0.453(2) 0.2533(10) 0.1124(17) 0.042(4) Uani 1 1 d . . . . .
C10 C 1.148(3) 0.8207(11) 0.589(2) 0.047(4) Uani 1 1 d . . . . .
H10A H 1.146291 0.846453 0.502504 0.071 Uiso 1 1 calc R U . . .
H10B H 1.259844 0.825262 0.644688 0.071 Uiso 1 1 calc R U . . .
H10C H 1.063806 0.841263 0.637468 0.071 Uiso 1 1 calc R U . . .
C20 C 1.036(3) 0.8584(11) 0.103(2) 0.058(5) Uani 1 1 d . . . . .
H20A H 0.927402 0.882206 0.101277 0.088 Uiso 1 1 calc R U . . .
H20B H 1.086832 0.875343 0.026025 0.088 Uiso 1 1 calc R U . . .
H20C H 1.110537 0.869696 0.188558 0.088 Uiso 1 1 calc R U . . .
C4 C 0.509(3) 0.3884(12) 0.045(2) 0.055(5) Uani 1 1 d . . . . .
C23 C 0.371(3) 0.1621(12) 0.227(2) 0.056(4) Uani 1 1 d . . . . .
H23 H 0.318915 0.136567 0.290456 0.067 Uiso 1 1 calc R U . . .
C5 C 0.484(3) 0.3231(13) 0.076(2) 0.052(5) Uani 1 1 d . . . . .
C15 C 0.597(3) 0.8735(11) 0.353(2) 0.051(4) Uani 1 1 d . . . . .
H15A H 0.682960 0.881828 0.433191 0.076 Uiso 1 1 calc R U . . .
H15B H 0.491819 0.896643 0.365401 0.076 Uiso 1 1 calc R U . . .
H15C H 0.634792 0.893730 0.272108 0.076 Uiso 1 1 calc R U . . .
C2 C 0.717(2) 0.5177(10) 0.4086(18) 0.0385(19) Uani 1 1 d . . . . .
B1 B 0.891(2) 0.7620(10) 0.3260(18) 0.034(4) Uani 1 1 d . . . . .
H1 H 0.913323 0.814510 0.340497 0.041 Uiso 1 1 calc R U . . .
C22 C 0.492(3) 0.1867(13) 0.061(2) 0.056(4) Uani 1 1 d . . . . .
H22 H 0.546164 0.181963 -0.015831 0.067 Uiso 1 1 calc R U . . .
C24 C 0.306(4) 0.2861(18) 0.309(3) 0.082(8) Uani 1 1 d . . . . .
H24A H 0.389254 0.323085 0.342007 0.123 Uiso 1 1 calc R U . . .
H24B H 0.273999 0.260560 0.386588 0.123 Uiso 1 1 calc R U . . .
H24C H 0.206344 0.308738 0.255733 0.123 Uiso 1 1 calc R U . . .

loop_
_atom_site_aniso_label
_atom_site_aniso_U_11
_atom_site_aniso_U_22
_atom_site_aniso_U_33
_atom_site_aniso_U_23
_atom_site_aniso_U_13
_atom_site_aniso_U_12
W1 0.0217(3) 0.0268(3) 0.0319(3) -0.0039(3) 0.00803(19) -0.0026(3)
Te1 0.0481(6) 0.0391(6) 0.0577(7) -0.0130(6) -0.0125(5) -0.0021(5)
N1 0.032(6) 0.036(6) 0.015(5) -0.005(5) 0.004(4) -0.003(5)
N5 0.023(5) 0.032(7) 0.028(5) 0.014(5) 0.014(4) 0.000(5)
O2 0.046(7) 0.033(6) 0.077(9) 0.001(6) 0.021(6) 0.014(5)
N2 0.021(5) 0.029(6) 0.034(6) -0.009(5) 0.011(4) -0.004(5)
N3 0.015(5) 0.033(6) 0.036(6) -0.002(5) 0.012(4) 0.008(5)
C7 0.033(8) 0.038(9) 0.020(6) 0.000(6) -0.002(5) 0.014(6)
C3 0.029(4) 0.038(5) 0.048(5) -0.007(4) 0.006(3) -0.004(4)
N6 0.022(5) 0.029(6) 0.027(5) 0.009(5) 0.005(4) 0.001(5)
C11 0.019(6) 0.085(16) 0.052(9) 0.005(9) 0.005(6) -0.018(8)
N8 0.040(8) 0.086(13) 0.041(8) -0.002(8) 0.006(6) 0.001(8)
C19 0.039(8) 0.036(9) 0.039(8) 0.007(7) 0.008(6) -0.006(7)
C12 0.024(6) 0.046(9) 0.032(6) -0.001(7) 0.014(5) 0.007(7)
C18 0.028(7) 0.076(13) 0.030(7) 0.010(8) 0.013(6) 0.007(8)
O1 0.074(10) 0.055(9) 0.138(16) 0.044(11) 0.067(11) 0.006(8)
C9 0.026(7) 0.046(9) 0.036(7) -0.004(6) 0.013(5) -0.003(6)
N4 0.035(6) 0.026(6) 0.026(5) -0.001(5) 0.006(5) 0.010(5)
C17 0.031(7) 0.060(11) 0.026(7) 0.008(7) 0.017(5) 0.008(7)
C6 0.067(13) 0.072(14) 0.028(9) -0.002(9) -0.002(8) 0.038(12)
C13 0.025(7) 0.071(12) 0.030(7) 0.001(7) 0.010(5) 0.012(7)
N7 0.084(13) 0.055(11) 0.055(9) 0.017(8) -0.010(9) -0.037(10)
C16 0.045(8) 0.072(14) 0.037(7) -0.001(11) 0.012(6) 0.010(12)
C1 0.029(4) 0.038(5) 0.048(5) -0.007(4) 0.006(3) -0.004(4)
C8 0.035(7) 0.042(9) 0.033(7) -0.003(7) 0.003(6) 0.002(7)
C14 0.029(7) 0.055(10) 0.031(7) 0.005(7) 0.007(6) 0.019(7)
C21 0.041(9) 0.046(10) 0.036(8) -0.003(7) -0.002(6) 0.002(7)
C10 0.051(10) 0.043(10) 0.049(9) -0.015(8) 0.015(8) -0.012(8)
C20 0.073(14) 0.040(11) 0.069(13) 0.023(9) 0.030(11) -0.002(10)
C4 0.055(11) 0.043(11) 0.059(11) -0.002(9) -0.010(9) -0.027(9)
C23 0.083(11) 0.049(9) 0.039(7) -0.009(6) 0.018(6) -0.007(7)
C5 0.046(10) 0.063(13) 0.047(10) -0.010(9) 0.004(8) 0.000(9)
C15 0.052(10) 0.049(11) 0.051(10) 0.000(8) 0.009(8) 0.017(9)
C2 0.029(4) 0.038(5) 0.048(5) -0.007(4) 0.006(3) -0.004(4)
B1 0.042(9) 0.030(8) 0.033(8) 0.003(7) 0.016(7) -0.005(7)
C22 0.083(11) 0.049(9) 0.039(7) -0.009(6) 0.018(6) -0.007(7)
C24 0.09(2) 0.09(2) 0.069(15) -0.030(15) 0.019(13) 0.009(16)

loop_
_atom_type_symbol
_atom_type_description
_atom_type_scat_dispersion_real
_atom_type_scat_dispersion_imag
_atom_type_scat_source
C C 0.0181 0.0091 'International Tables Vol C Tables 4.2.6.8 and 6.1.1.4'
H H 0.0000 0.0000 'International Tables Vol C Tables 4.2.6.8 and 6.1.1.4'
B B 0.0090 0.0039 'International Tables Vol C Tables 4.2.6.8 and 6.1.1.4'
N N 0.0311 0.0180 'International Tables Vol C Tables 4.2.6.8 and 6.1.1.4'
O O 0.0492 0.0322 'International Tables Vol C Tables 4.2.6.8 and 6.1.1.4'
Te Te -0.1759 6.3531 'International Tables Vol C Tables 4.2.6.8 and 6.1.1.4'
W W -5.4734 5.5774 'International Tables Vol C Tables 4.2.6.8 and 6.1.1.4'

loop_
_exptl_crystal_face_index_h
_exptl_crystal_face_index_k
_exptl_crystal_face_index_l
_exptl_crystal_face_perp_dist
0 -12 1 0.0158
0 2 6 0.0210
0 0 -6 0.0158
4 1 3 0.0578
-4 -1 -3 0.0490
0 12 -1 0.0227

loop_
_geom_angle_atom_site_label_1
_geom_angle_atom_site_label_2
_geom_angle_atom_site_label_3
_geom_angle
_geom_angle_site_symmetry_1
_geom_angle_site_symmetry_3
_geom_angle_publ_flag
N5 W1 N1 80.2(4) . . ?
N5 W1 N3 83.4(4) . . ?
N3 W1 N1 80.1(4) . . ?
C3 W1 N1 93.6(6) . . ?
C3 W1 N5 94.5(6) . . ?
C3 W1 N3 173.6(6) . . ?
C3 W1 C2 88.7(7) . . ?
C1 W1 N1 178.8(7) . . ?
C1 W1 N5 98.7(7) . . ?
C1 W1 N3 100.2(6) . . ?
C1 W1 C3 86.2(7) . . ?
C1 W1 C2 89.4(7) . . ?
C2 W1 N1 91.7(5) . . ?
C2 W1 N5 171.4(6) . . ?
C2 W1 N3 92.6(6) . . ?
C4 Te1 C1 96.6(7) . . ?
N2 N1 W1 120.5(9) . . ?
C7 N1 W1 134.6(12) . . ?
C7 N1 N2 104.9(13) . . ?
N6 N5 W1 121.5(8) . . ?
C17 N5 W1 131.3(12) . . ?
C17 N5 N6 107.0(12) . . ?
N1 N2 B1 119.2(12) . . ?
C9 N2 N1 111.1(13) . . ?
C9 N2 B1 129.6(14) . . ?
C12 N3 W1 131.4(12) . . ?
C12 N3 N4 107.1(13) . . ?
N4 N3 W1 121.5(8) . . ?
N1 C7 C6 122.0(14) . . ?
N1 C7 C8 111.0(15) . . ?
C8 C7 C6 127.1(14) . . ?
O2 C3 W1 176.5(14) . . ?
N5 N6 B1 119.5(11) . . ?
C19 N6 N5 110.5(12) . . ?
C19 N6 B1 130.0(14) . . ?
H11A C11 H11B 109.5 . . ?
H11A C11 H11C 109.5 . . ?
H11B C11 H11C 109.5 . . ?
C12 C11 H11A 109.5 . . ?
C12 C11 H11B 109.5 . . ?
C12 C11 H11C 109.5 . . ?
C21 N8 C24 126(2) . . ?
C23 N8 C21 106.5(18) . . ?
C23 N8 C24 128(2) . . ?
N6 C19 C18 107.0(15) . . ?
N6 C19 C20 123.2(17) . . ?
C18 C19 C20 129.8(17) . . ?
N3 C12 C11 119.8(15) . . ?
N3 C12 C13 108.0(15) . . ?
C13 C12 C11 132.1(14) . . ?
C19 C18 H18 126.5 . . ?
C19 C18 C17 107.1(13) . . ?
C17 C18 H18 126.5 . . ?
N2 C9 C8 106.9(15) . . ?
N2 C9 C10 123.8(16) . . ?
C8 C9 C10 129.3(16) . . ?
N3 N4 B1 119.9(12) . . ?
C14 N4 N3 109.6(13) . . ?
C14 N4 B1 130.5(14) . . ?
N5 C17 C18 108.5(15) . . ?
N5 C17 C16 123.7(16) . . ?
C18 C17 C16 127.7(14) . . ?
C7 C6 H6A 109.5 . . ?
C7 C6 H6B 109.5 . . ?
C7 C6 H6C 109.5 . . ?
H6A C6 H6B 109.5 . . ?
H6A C6 H6C 109.5 . . ?
H6B C6 H6C 109.5 . . ?
C12 C13 H13 125.2 . . ?
C14 C13 C12 109.7(14) . . ?
C14 C13 H13 125.2 . . ?
C23 N7 C22 101(2) . . ?
C17 C16 H16A 109.5 . . ?
C17 C16 H16B 109.5 . . ?
C17 C16 H16C 109.5 . . ?
H16A C16 H16B 109.5 . . ?
H16A C16 H16C 109.5 . . ?
H16B C16 H16C 109.5 . . ?
W1 C1 Te1 176.7(11) . . ?
C7 C8 H8 127.0 . . ?
C9 C8 C7 106.1(13) . . ?
C9 C8 H8 127.0 . . ?
N4 C14 C15 121.2(16) . . ?
C13 C14 N4 105.7(16) . . ?
C13 C14 C15 133.1(16) . . ?
N8 C21 C22 103.5(19) . . ?
C5 C21 N8 123.6(19) . . ?
C5 C21 C22 133(2) . . ?
C9 C10 H10A 109.5 . . ?
C9 C10 H10B 109.5 . . ?
C9 C10 H10C 109.5 . . ?
H10A C10 H10B 109.5 . . ?
H10A C10 H10C 109.5 . . ?
H10B C10 H10C 109.5 . . ?
C19 C20 H20A 109.5 . . ?
C19 C20 H20B 109.5 . . ?
C19 C20 H20C 109.5 . . ?
H20A C20 H20B 109.5 . . ?
H20A C20 H20C 109.5 . . ?
H20B C20 H20C 109.5 . . ?
C5 C4 Te1 168.9(16) . . ?
N8 C23 H23 122.8 . . ?
N7 C23 N8 114.4(19) . . ?
N7 C23 H23 122.8 . . ?
C4 C5 C21 178(2) . . ?
C14 C15 H15A 109.5 . . ?
C14 C15 H15B 109.5 . . ?
C14 C15 H15C 109.5 . . ?
H15A C15 H15B 109.5 . . ?
H15A C15 H15C 109.5 . . ?
H15B C15 H15C 109.5 . . ?
O1 C2 W1 177.6(18) . . ?
N2 B1 H1 109.6 . . ?
N6 B1 N2 109.0(13) . . ?
N6 B1 H1 109.6 . . ?
N4 B1 N2 109.6(12) . . ?
N4 B1 N6 109.6(13) . . ?
N4 B1 H1 109.6 . . ?
N7 C22 C21 115(2) . . ?
N7 C22 H22 122.7 . . ?
C21 C22 H22 122.7 . . ?
N8 C24 H24A 109.5 . . ?
N8 C24 H24B 109.5 . . ?
N8 C24 H24C 109.5 . . ?
H24A C24 H24B 109.5 . . ?
H24A C24 H24C 109.5 . . ?
H24B C24 H24C 109.5 . . ?

loop_
_geom_bond_atom_site_label_1
_geom_bond_atom_site_label_2
_geom_bond_distance
_geom_bond_site_symmetry_2
_geom_bond_publ_flag
W1 N1 2.275(11) . ?
W1 N5 2.237(11) . ?
W1 N3 2.237(12) . ?
W1 C3 2.011(17) . ?
W1 C1 1.850(17) . ?
W1 C2 2.012(18) . ?
Te1 C1 2.049(17) . ?
Te1 C4 2.00(2) . ?
N1 N2 1.396(17) . ?
N1 C7 1.342(18) . ?
N5 N6 1.385(18) . ?
N5 C17 1.339(17) . ?
O2 C3 1.13(2) . ?
N2 C9 1.36(2) . ?
N2 B1 1.55(2) . ?
N3 C12 1.330(17) . ?
N3 N4 1.381(19) . ?
C7 C6 1.53(3) . ?
C7 C8 1.41(2) . ?
N6 C19 1.362(19) . ?
N6 B1 1.54(2) . ?
C11 H11A 0.9600 . ?
C11 H11B 0.9600 . ?
C11 H11C 0.9600 . ?
C11 C12 1.54(3) . ?
N8 C21 1.36(3) . ?
N8 C23 1.34(3) . ?
N8 C24 1.43(3) . ?
C19 C18 1.37(3) . ?
C19 C20 1.48(3) . ?
C12 C13 1.38(3) . ?
C18 H18 0.9300 . ?
C18 C17 1.43(3) . ?
O1 C2 1.11(2) . ?
C9 C8 1.38(3) . ?
C9 C10 1.48(3) . ?
N4 C14 1.370(19) . ?
N4 B1 1.53(2) . ?
C17 C16 1.46(3) . ?
C6 H6A 0.9600 . ?
C6 H6B 0.9600 . ?
C6 H6C 0.9600 . ?
C13 H13 0.9300 . ?
C13 C14 1.34(3) . ?
N7 C23 1.33(3) . ?
N7 C22 1.34(3) . ?
C16 H16A 0.9600 . ?
C16 H16B 0.9600 . ?
C16 H16C 0.9600 . ?
C8 H8 0.9300 . ?
C14 C15 1.49(3) . ?
C21 C5 1.35(3) . ?
C21 C22 1.37(3) . ?
C10 H10A 0.9600 . ?
C10 H10B 0.9600 . ?
C10 H10C 0.9600 . ?
C20 H20A 0.9600 . ?
C20 H20B 0.9600 . ?
C20 H20C 0.9600 . ?
C4 C5 1.26(3) . ?
C23 H23 0.9300 . ?
C15 H15A 0.9600 . ?
C15 H15B 0.9600 . ?
C15 H15C 0.9600 . ?
B1 H1 0.9800 . ?
C22 H22 0.9300 . ?
C24 H24A 0.9600 . ?
C24 H24B 0.9600 . ?
C24 H24C 0.9600 . ?

loop_
_geom_torsion_atom_site_label_1
_geom_torsion_atom_site_label_2
_geom_torsion_atom_site_label_3
_geom_torsion_atom_site_label_4
_geom_torsion
_geom_torsion_site_symmetry_1
_geom_torsion_site_symmetry_2
_geom_torsion_site_symmetry_3
_geom_torsion_site_symmetry_4
_geom_torsion_publ_flag
W1 N1 N2 C9 -179.0(8) . . . . ?
W1 N1 N2 B1 1.2(16) . . . . ?
W1 N1 C7 C6 -2(3) . . . . ?
W1 N1 C7 C8 178.4(10) . . . . ?
W1 N5 N6 C19 -175.8(10) . . . . ?
W1 N5 N6 B1 5.5(16) . . . . ?
W1 N5 C17 C18 175.2(10) . . . . ?
W1 N5 C17 C16 -8(2) . . . . ?
W1 N3 C12 C11 1(2) . . . . ?
W1 N3 C12 C13 -175.4(10) . . . . ?
W1 N3 N4 C14 176.7(9) . . . . ?
W1 N3 N4 B1 -4.8(16) . . . . ?
N1 N2 C9 C8 1.0(16) . . . . ?
N1 N2 C9 C10 -178.9(14) . . . . ?
N1 N2 B1 N6 -61.0(16) . . . . ?
N1 N2 B1 N4 59.0(17) . . . . ?
N1 C7 C8 C9 -1.0(18) . . . . ?
N5 N6 C19 C18 0.1(17) . . . . ?
N5 N6 C19 C20 178.7(16) . . . . ?
N5 N6 B1 N2 57.5(17) . . . . ?
N5 N6 B1 N4 -62.4(17) . . . . ?
N2 N1 C7 C6 -178.9(16) . . . . ?
N2 N1 C7 C8 1.6(17) . . . . ?
N2 C9 C8 C7 0.0(17) . . . . ?
N3 C12 C13 C14 -2.0(18) . . . . ?
N3 N4 C14 C13 -0.6(16) . . . . ?
N3 N4 C14 C15 178.8(14) . . . . ?
N3 N4 B1 N2 -57.5(17) . . . . ?
N3 N4 B1 N6 62.1(17) . . . . ?
C7 N1 N2 C9 -1.6(16) . . . . ?
C7 N1 N2 B1 178.6(12) . . . . ?
N6 N5 C17 C18 0.1(16) . . . . ?
N6 N5 C17 C16 176.7(14) . . . . ?
N6 C19 C18 C17 -0.1(18) . . . . ?
C11 C12 C13 C14 -177.4(16) . . . . ?
N8 C21 C22 N7 0(3) . . . . ?
C19 N6 B1 N2 -120.9(16) . . . . ?
C19 N6 B1 N4 119.2(16) . . . . ?
C19 C18 C17 N5 0.0(18) . . . . ?
C19 C18 C17 C16 -176.4(16) . . . . ?
C12 N3 N4 C14 -0.6(16) . . . . ?
C12 N3 N4 B1 177.9(12) . . . . ?
C12 C13 C14 N4 1.5(17) . . . . ?
C12 C13 C14 C15 -177.7(18) . . . . ?
C9 N2 B1 N6 119.3(15) . . . . ?
C9 N2 B1 N4 -120.8(15) . . . . ?
N4 N3 C12 C11 177.7(13) . . . . ?
N4 N3 C12 C13 1.5(16) . . . . ?
C17 N5 N6 C19 -0.1(16) . . . . ?
C17 N5 N6 B1 -178.9(13) . . . . ?
C6 C7 C8 C9 179.5(18) . . . . ?
C14 N4 B1 N2 120.7(16) . . . . ?
C14 N4 B1 N6 -119.7(16) . . . . ?
C21 N8 C23 N7 4(3) . . . . ?
C10 C9 C8 C7 179.8(17) . . . . ?
C20 C19 C18 C17 -178.5(19) . . . . ?
C23 N8 C21 C5 -179.2(19) . . . . ?
C23 N8 C21 C22 -2(2) . . . . ?
C23 N7 C22 C21 2(3) . . . . ?
C5 C21 C22 N7 177(2) . . . . ?
B1 N2 C9 C8 -179.2(14) . . . . ?
B1 N2 C9 C10 1(2) . . . . ?
B1 N6 C19 C18 178.7(15) . . . . ?
B1 N6 C19 C20 -3(3) . . . . ?
B1 N4 C14 C13 -178.9(14) . . . . ?
B1 N4 C14 C15 0(2) . . . . ?
C22 N7 C23 N8 -3(3) . . . . ?
C24 N8 C21 C5 6(3) . . . . ?
C24 N8 C21 C22 -177(2) . . . . ?
C24 N8 C23 N7 178(2) . . . . ?

loop_
_exptl_oxdiff_crystal_face_indexfrac_h
_exptl_oxdiff_crystal_face_indexfrac_k
_exptl_oxdiff_crystal_face_indexfrac_l
_exptl_oxdiff_crystal_face_x
_exptl_oxdiff_crystal_face_y
_exptl_oxdiff_crystal_face_z
-0.0078 -11.9938 1.0123 0.0248 -0.0630 -1.0225
0.0029 2.0324 5.9883 -0.8504 -0.4770 0.0271
-0.0016 -0.0325 -5.9907 0.8234 0.4743 0.1394
4.0005 1.0171 2.9919 -0.1585 -0.9815 0.0459
-4.0005 -1.0171 -2.9919 0.1585 0.9815 -0.0459
0.0078 11.9938 -1.0123 -0.0248 0.0630 1.0225
